data_2007394
loop_
_publ_author_name
'Dunne, Simon, J.'
'von Nagy-Felsobuki, Ellak, I.'
'Mackay, Maureen, F.'

_publ_section_title
;
 An Orthorhombic Polymorph of 2,2'-Dipyridyl Diselenide
;
_journal_issue 6
_journal_name_full 'Acta Crystallographica Section C'
_journal_page_first 887
_journal_page_last 889
_journal_paper_doi 10.1107/S0108270197018118
_journal_volume 54
_journal_year 1998
_chemical_formula_structural 'C10 H8 N2 Se2'
_chemical_formula_sum 'C10 H8 N2 Se2'
_chemical_formula_weight 314.1
_chemical_melting_point 323.8(8)
_chemical_name_systematic
;
 ?
;
_space_group_IT_number 33
_symmetry_cell_setting orthorhombic
_symmetry_space_group_name_Hall 'P 2c -2n'
_symmetry_space_group_name_H-M 'P n a 21'
_audit_creation_method 'SHELXL-93 (Sheldrick, 1993)'
_cell_angle_alpha 90.00
_cell_angle_beta 90.00
_cell_angle_gamma 90.00
_cell_formula_units_Z 4
_cell_length_a 17.492(4)
_cell_length_b 10.839(2)
_cell_length_c 5.7530(10)
_cell_measurement_reflns_used 25
_cell_measurement_temperature 293(2)
_cell_measurement_theta_max 30
_cell_measurement_theta_min 21
_cell_volume 1090.7(4)
_computing_cell_refinement 'Rigaku AFC Software'
_computing_data_collection 'Rigaku AFC Software (Rigaku Corporation, 1974)'
_computing_data_reduction 'Rigaku AFC Software'
_computing_molecular_graphics 'ORTEPII (Johnson, 1976)'
_computing_publication_material SHELXL93
_computing_structure_refinement 'SHELXL-93 (Sheldrick, 1993)'
_computing_structure_solution 'SHELX76 (Sheldrick, 1976)'
_diffrn_ambient_temperature 293(2)
_diffrn_measurement_device 'Rigaku AFC diffractometer'
_diffrn_measurement_method \w/2\q
_diffrn_radiation_monochromator graphite
_diffrn_radiation_source 'fine-focus sealed tube'
_diffrn_radiation_type CuK\a
_diffrn_radiation_wavelength 1.5418
_diffrn_reflns_av_R_equivalents 0.0
_diffrn_reflns_limit_h_max 20
_diffrn_reflns_limit_h_min 0
_diffrn_reflns_limit_k_max 12
_diffrn_reflns_limit_k_min 0
_diffrn_reflns_limit_l_max 6
_diffrn_reflns_limit_l_min 0
_diffrn_reflns_number 1021
_diffrn_reflns_theta_max 65.00
_diffrn_reflns_theta_min 4.80
_diffrn_standards_decay_% 0.65
_diffrn_standards_interval_count 50
_diffrn_standards_number 3
_exptl_absorpt_coefficient_mu 8.16
_exptl_absorpt_correction_T_max 0.3108
_exptl_absorpt_correction_T_min 0.0667
_exptl_absorpt_correction_type 'Gaussian (SHELX76; Sheldrick, 1976)'
_exptl_crystal_colour 'pale yellow'
_exptl_crystal_density_diffrn 1.913
_exptl_crystal_density_meas ?
_exptl_crystal_density_method 'not measured'
_exptl_crystal_description tabular
_exptl_crystal_F_000 600
_exptl_crystal_size_max 0.462
_exptl_crystal_size_mid 0.359
_exptl_crystal_size_min 0.180
_refine_diff_density_max 0.441
_refine_diff_density_min -0.607
_refine_ls_abs_structure_details 'Flack (1983)'
_refine_ls_abs_structure_Flack 0.00(6)
_refine_ls_extinction_coef 0.0131(8)
_refine_ls_extinction_method 'SHELXL93 (Sheldrick, 1993)'
_refine_ls_goodness_of_fit_all 1.108
_refine_ls_goodness_of_fit_obs 1.124
_refine_ls_hydrogen_treatment refU
_refine_ls_matrix_type full
_refine_ls_number_parameters 127
_refine_ls_number_reflns 1021
_refine_ls_number_restraints 0
_refine_ls_restrained_S_all 1.108
_refine_ls_restrained_S_obs 1.124
_refine_ls_R_factor_all 0.0331
_refine_ls_R_factor_obs .0321
_refine_ls_shift/esd_max 0.003
_refine_ls_shift/esd_mean 0.000
_refine_ls_structure_factor_coef Fsqd
_refine_ls_weighting_details 'w = 1/[\s^2^(Fo^2^)+(0.0590P)^2^+0.6984P] where P=(Fo^2^+2Fc^2^)/3'
_refine_ls_weighting_scheme calc
_refine_ls_wR_factor_all 0.0878
_refine_ls_wR_factor_obs .0867
_reflns_number_observed 975
_reflns_number_total 1021
_reflns_observed_criterion >2sigma(I)
_cod_data_source_file ta1189.cif
_cod_data_source_block Componnd_1
_cod_depositor_comments
;
The following automatic conversions were performed:

'_chemical_melting_point' value '323-324.5' was changed to '323.8(8)'
- the average value was taken and precision was estimated.

Automatic conversion script
Id: cif_fix_values 1646 2011-03-28 12:23:43Z adriana 

The following automatic conversions were performed:

'_chemical_melting_point' value '323-324.5' was changed to '323.8(8)'
- the average value was taken and precision was estimated.

Automatic conversion script
Id: cif_fix_values 1715 2011-07-08 13:25:40Z adriana 

The following automatic conversions were performed:

'_exptl_crystal_density_meas' value 'not measured' was changed to '?'
- the value is perceived as not measured.

Automatic conversion script
Id: cif_fix_values 3008 2015-01-20 13:52:24Z robertas 

The following automatic conversions were performed:

'_refine_ls_weighting_scheme' value 'calc w =
1/[\s^2^(Fo^2^)+(0.0590P)^2^+0.6984P] where P=(Fo^2^+2Fc^2^)/3' was
changed to 'calc'. New tag '_refine_ls_weighting_details' was
created. The value of the new tag was set to 'w =
1/[\s^2^(Fo^2^)+(0.0590P)^2^+0.6984P] where P=(Fo^2^+2Fc^2^)/3'.

Automatic conversion script
Id: cif_fix_values 3143 2015-03-26 13:38:13Z robertas 
;
_cod_database_code 2007394

loop_
_symmetry_equiv_pos_as_xyz
'x, y, z'
'-x, -y, z+1/2'
'-x+1/2, y+1/2, z+1/2'
'x+1/2, -y+1/2, z'

loop_
_atom_site_aniso_label
_atom_site_aniso_U_11
_atom_site_aniso_U_22
_atom_site_aniso_U_33
_atom_site_aniso_U_12
_atom_site_aniso_U_13
_atom_site_aniso_U_23
Se1 .0488(4) .0577(5) .0626(5) -.0001(3) .0105(4) .0149(4)
N1 .056(3) .073(4) .043(3) .009(3) .012(3) -.004(3)
C2 .038(3) .051(3) .038(4) -.006(2) .005(2) -.004(3)
C3 .054(4) .067(4) .052(5) .007(3) .010(3) .014(4)
C4 .067(4) .078(5) .053(5) .004(4) .000(4) .022(4)
C5 .069(4) .068(5) .071(6) .021(4) -.006(5) -.011(5)
C6 .062(4) .081(5) .064(6) .010(4) .015(5) -.014(5)
Se1' .0486(4) .0582(5) .0646(6) -.0061(3) .0076(4) -.0223(4)
N1' .050(3) .068(3) .041(3) .003(2) .009(3) -.010(3)
C2' .038(3) .047(3) .035(4) .003(2) -.002(3) -.004(3)
C3' .041(3) .063(4) .057(4) -.005(3) .005(3) -.015(4)
C4' .063(4) .073(5) .044(4) -.021(3) .002(4) -.019(4)
C5' .046(4) .071(5) .084(8) -.012(3) -.006(4) .001(5)
C6' .052(3) .081(5) .055(5) .002(3) .011(4) .001(4)

loop_
_atom_site_label
_atom_site_fract_x
_atom_site_fract_y
_atom_site_fract_z
_atom_site_U_iso_or_equiv
_atom_site_thermal_displace_type
_atom_site_calc_flag
_atom_site_refinement_flags
_atom_site_occupancy
_atom_site_disorder_group
_atom_site_type_symbol
Se1 -.03335(4) -.13396(7) -.5000 .0564(3) Uani d . 1 . Se
N1 .0786(3) -.2957(6) -.6049(12) .0573(15) Uani d . 1 . N
C2 .0305(3) -.2759(6) -.4312(12) .0425(15) Uani d . 1 . C
C3 .0244(4) -.3455(7) -.2363(16) .058(2) Uani d . 1 . C
H3 -.0105 -.3265 -.1196 .069 Uiso calc R 1 . H
C4 .0735(4) -.4483(8) -.2194(15) .066(2) Uani d . 1 . C
H4 .0715 -.5009 -.0918 .079 Uiso calc R 1 . H
C5 .1246(4) -.4684(8) -.3975(17) .070(2) Uani d . 1 . C
H5 .1583 -.5348 -.3900 .083 Uiso calc R 1 . H
C6 .1261(5) -.3923(8) -.5828(19) .069(2) Uani d . 1 . C
H6 .1614 -.4073 -.7001 .083 Uiso calc R 1 . H
Se1' -.10543(4) -.11412(7) -.1680(3) .0571(3) Uani d . 1 . Se
N1' -.2351(3) -.2287(5) -.0352(11) .0528(13) Uani d . 1 . N
C2' -.1882(3) -.2299(5) -.2154(11) .0402(14) Uani d . 1 . C
C3' -.1961(3) -.3034(6) -.4083(15) .053(2) Uani d . 1 . C
H3' -.1622 -.2987 -.5323 .064 Uiso calc R 1 . H
C4' -.2574(4) -.3852(6) -.4093(16) .060(2) Uani d . 1 . C
H4' -.2652 -.4380 -.5346 .072 Uiso calc R 1 . H
C5' -.3053(4) -.3870(7) -.2264(18) .067(3) Uani d . 1 . C
H5' -.3463 -.4417 -.2262 .080 Uiso calc R 1 . H
C6' -.2950(4) -.3104(8) -.0417(16) .063(2) Uani d . 1 . C
H6' -.3291 -.3134 .0821 .075 Uiso calc R 1 . H

loop_
_atom_type_symbol
_atom_type_description
_atom_type_scat_dispersion_real
_atom_type_scat_dispersion_imag
_atom_type_scat_source
Se Se -0.7943 1.1372 'International Tables Vol C Tables 4.2.6.8 and 6.1.1.4'
N N 0.0311 0.0180 'International Tables Vol C Tables 4.2.6.8 and 6.1.1.4'
C C 0.0181 0.0091 'International Tables Vol C Tables 4.2.6.8 and 6.1.1.4'
H H 0.0000 0.0000 'International Tables Vol C Tables 4.2.6.8 and 6.1.1.4'

loop_
_geom_angle_atom_site_label_1
_geom_angle_atom_site_label_2
_geom_angle_atom_site_label_3
_geom_angle
_geom_angle_publ_flag
C2 Se1 Se1' 102.7(2) yes
C2 N1 C6 116.6(7) yes
N1 C2 C3 125.8(6) yes
N1 C2 Se1 109.8(5) yes
C3 C2 Se1 124.4(5) yes
C2 C3 C4 116.6(7) yes
C5 C4 C3 118.0(7) yes
C6 C5 C4 120.2(7) yes
N1 C6 C5 122.8(8) yes
C2' Se1' Se1 103.5(2) yes
C2' N1' C6' 116.5(6) yes
N1' C2' C3' 125.2(5) yes
N1' C2' Se1' 110.3(4) yes
C3' C2' Se1' 124.4(5) yes
C2' C3' C4' 116.8(7) yes
C5' C4' C3' 119.1(7) yes
C4' C5' C6' 121.3(7) yes
C5' C6' N1' 121.1(8) yes

loop_
_geom_bond_atom_site_label_1
_geom_bond_atom_site_label_2
_geom_bond_site_symmetry_2
_geom_bond_distance
_geom_bond_publ_flag
Se1 C2 . 1.942(6) yes
Se1 Se1' . 2.2980(10) yes
N1 C2 . 1.324(9) yes
N1 C6 . 1.343(10) yes
C2 C3 . 1.356(11) yes
C3 C4 . 1.411(11) yes
C4 C5 . 1.378(12) yes
C5 C6 . 1.348(13) yes
Se1' C2' . 1.935(5) yes
N1' C2' . 1.322(8) yes
N1' C6' . 1.372(9) yes
C2' C3' . 1.373(9) yes
C3' C4' . 1.392(9) yes
C4' C5' . 1.345(13) yes
C5' C6' . 1.361(13) yes

loop_
_geom_torsion_atom_site_label_1
_geom_torsion_atom_site_label_2
_geom_torsion_atom_site_label_3
_geom_torsion_atom_site_label_4
_geom_torsion
_geom_torsion_publ_flag
C6 N1 C2 C3 -1.1(11) no
C6 N1 C2 Se1 -179.3(6) no
Se1' Se1 C2 N1 -177.0(4) no
Se1' Se1 C2 C3 4.7(6) no
N1 C2 C3 C4 -0.4(12) no
Se1 C2 C3 C4 177.6(6) no
C2 C3 C4 C5 1.4(12) no
C3 C4 C5 C6 -0.9(14) no
C2 N1 C6 C5 1.6(12) no
C4 C5 C6 N1 -0.6(15) no
C2 Se1 Se1' C2' -83.6(3) no
C6' N1' C2' C3' 1.8(10) no
C6' N1' C2' Se1' -177.5(5) no
Se1 Se1' C2' N1' 179.9(4) no
Se1 Se1' C2' C3' 0.6(6) no
N1' C2' C3' C4' -1.9(10) no
Se1' C2' C3' C4' 177.3(5) no
C2' C3' C4' C5' 0.8(11) no
C3' C4' C5' C6' 0.1(13) no
C4' C5' C6' N1' -0.2(13) no
C2' N1' C6' C5' -0.7(11) no

loop_
_cod_related_entry_id
_cod_related_entry_database
_cod_related_entry_code
1 ChemSpider 166331
